data_7036154
loop_
_publ_author_name
'Molina, P. I.'
'Sures, D. J.'
'Mir\'o, P'
'Zakharov, L. N.'
'Nyman, M.'

_publ_section_title
;
 Bridging the opposite chemistries of tantalum and tungsten
 polyoxometalates.
;
_journal_issue 36
_journal_name_full 'Dalton transactions (Cambridge, England : 2003)'
_journal_page_first 15813
_journal_page_last 15822
_journal_paper_doi 10.1039/c5dt02290h
_journal_volume 44
_journal_year 2015
_chemical_formula_sum 'Cs5 H15 Nb O39.5 W9'
_chemical_formula_weight 3051.67
_chemical_name_systematic
;
 ?
;
_space_group_crystal_system triclinic
_space_group_IT_number 2
_space_group_name_Hall '-P 1'
_space_group_name_H-M_alt 'P -1'
_symmetry_space_group_name_Hall '-P 1'
_symmetry_space_group_name_H-M 'P -1'
_audit_creation_method SHELXL-2013
_audit_update_record
;
2015-04-24 deposited with the CCDC.
2015-08-05 downloaded from the CCDC.
;
_cell_angle_alpha 99.160(2)
_cell_angle_beta 100.815(2)
_cell_angle_gamma 115.949(2)
_cell_formula_units_Z 1
_cell_length_a 9.8464(4)
_cell_length_b 10.2634(4)
_cell_length_c 11.5535(4)
_cell_measurement_reflns_used 4817
_cell_measurement_temperature 173(2)
_cell_measurement_theta_max 34.70
_cell_measurement_theta_min 2.29
_cell_volume 991.98(7)
_computing_cell_refinement 'Bruker SAINT'
_computing_data_collection 'Bruker APEX2'
_computing_data_reduction 'Bruker SAINT'
_computing_molecular_graphics 'Bruker SHELXTL'
_computing_publication_material 'Bruker SHELXTL'
_computing_structure_refinement 'SHELXL-2013 (Sheldrick 2013)'
_computing_structure_solution 'SHELXS-97 (Sheldrick 2008)'
_diffrn_ambient_temperature 173(2)
_diffrn_measured_fraction_theta_full 0.999
_diffrn_measured_fraction_theta_max 0.998
_diffrn_measurement_device_type 'Bruker APEX-II CCD'
_diffrn_measurement_method '\f and \w scans'
_diffrn_radiation_type MoK\a
_diffrn_radiation_wavelength 0.71073
_diffrn_reflns_av_R_equivalents 0.0625
_diffrn_reflns_av_unetI/netI 0.0643
_diffrn_reflns_Laue_measured_fraction_full 0.999
_diffrn_reflns_Laue_measured_fraction_max 0.998
_diffrn_reflns_limit_h_max 13
_diffrn_reflns_limit_h_min -13
_diffrn_reflns_limit_k_max 13
_diffrn_reflns_limit_k_min -13
_diffrn_reflns_limit_l_max 15
_diffrn_reflns_limit_l_min -15
_diffrn_reflns_number 17629
_diffrn_reflns_point_group_measured_fraction_full 0.999
_diffrn_reflns_point_group_measured_fraction_max 0.998
_diffrn_reflns_theta_full 25.242
_diffrn_reflns_theta_max 27.997
_diffrn_reflns_theta_min 1.865
_diffrn_source 'sealed tube with triumph'
_exptl_absorpt_coefficient_mu 30.880
_exptl_absorpt_correction_T_max 0.7471
_exptl_absorpt_correction_T_min 0.4638
_exptl_absorpt_correction_type multi-scan
_exptl_absorpt_process_details SADABS
_exptl_crystal_colour yellow
_exptl_crystal_density_diffrn 5.108
_exptl_crystal_description block
_exptl_crystal_F_000 1306
_exptl_crystal_size_max 0.140
_exptl_crystal_size_mid 0.130
_exptl_crystal_size_min 0.090
_refine_diff_density_max 1.838
_refine_diff_density_min -1.809
_refine_diff_density_rms 0.414
_refine_ls_extinction_coef 0.00181(8)
_refine_ls_extinction_expression Fc^*^=kFc[1+0.001xFc^2^\l^3^/sin(2\q)]^-1/4^
_refine_ls_extinction_method SHELXL
_refine_ls_goodness_of_fit_ref 1.021
_refine_ls_hydrogen_treatment undef
_refine_ls_matrix_type full
_refine_ls_number_parameters 268
_refine_ls_number_reflns 4770
_refine_ls_number_restraints 0
_refine_ls_restrained_S_all 1.021
_refine_ls_R_factor_all 0.0561
_refine_ls_R_factor_gt 0.0365
_refine_ls_shift/su_max 0.001
_refine_ls_shift/su_mean 0.000
_refine_ls_structure_factor_coef Fsqd
_refine_ls_weighting_details 'w=1/[\s^2^(Fo^2^)+(0.0169P)^2^+9.8107P] where P=(Fo^2^+2Fc^2^)/3'
_refine_ls_weighting_scheme calc
_refine_ls_wR_factor_gt 0.0690
_refine_ls_wR_factor_ref 0.0760
_reflns_Friedel_coverage 0.000
_reflns_number_gt 3695
_reflns_number_total 4770
_reflns_threshold_expression 'I > 2\s(I)'
_cod_data_source_file c5dt02290h2.cif
_cod_data_source_block mo_mayr124_0m
_cod_depositor_comments 'Adding full bibliography for 7036154--7036157.cif.'
_cod_original_formula_sum 'H15 Cs5 Nb O39.50 W9'
_cod_database_code 7036154
_shelx_space_group_comment
;
The symmetry employed for this shelxl refinement is uniquely defined
by the following loop, which should always be used as a source of
symmetry information in preference to the above space-group names.
They are only intended as comments.
;
_shelx_estimated_absorpt_t_min 0.098
_shelx_estimated_absorpt_t_max 0.168
_shelxl_version_number 2013-4

loop_
_space_group_symop_operation_xyz
'x, y, z'
'-x, -y, -z'

loop_
_atom_site_label
_atom_site_type_symbol
_atom_site_fract_x
_atom_site_fract_y
_atom_site_fract_z
_atom_site_U_iso_or_equiv
_atom_site_adp_type
_atom_site_occupancy
_atom_site_site_symmetry_order
_atom_site_calc_flag
_atom_site_refinement_flags_posn
_atom_site_refinement_flags_occupancy
W1 W 0.24212(6) 0.37272(5) 0.82052(4) 0.01366(12) Uani 1 1 d . .
W2 W 0.32186(6) 0.11334(6) 0.68518(4) 0.01420(12) Uani 0.875 1 d . P
W3 W 0.22670(6) 0.31909(5) 0.52747(4) 0.01227(12) Uani 0.875 1 d . P
W4 W -0.10721(6) 0.21521(6) 0.60705(4) 0.01381(12) Uani 0.875 1 d . P
W5 W -0.01052(6) 0.00985(6) 0.76460(4) 0.01627(13) Uani 0.875 1 d . P
Nb2 Nb 0.32186(6) 0.11334(6) 0.68518(4) 0.01420(12) Uani 0.125 1 d . P
Nb3 Nb 0.22670(6) 0.31909(5) 0.52747(4) 0.01227(12) Uani 0.125 1 d . P
Nb4 Nb -0.10721(6) 0.21521(6) 0.60705(4) 0.01381(12) Uani 0.125 1 d . P
Nb5 Nb -0.01052(6) 0.00985(6) 0.76460(4) 0.01627(13) Uani 0.125 1 d . P
Cs1 Cs 0.26543(11) 0.48230(10) 1.19711(7) 0.0339(2) Uani 1 1 d . .
Cs2 Cs 0.50936(9) 0.21499(8) 0.35227(6) 0.02065(17) Uani 1 1 d . .
O1 O 0.1111(9) 0.1703(8) 0.6495(6) 0.0116(15) Uani 1 1 d . .
O2 O 0.3842(9) 0.2910(9) 0.8209(7) 0.0180(17) Uani 1 1 d . .
O3 O 0.3155(10) 0.4607(9) 0.6951(7) 0.0201(18) Uani 1 1 d . .
O4 O 0.0470(9) 0.3749(9) 0.7572(7) 0.0164(17) Uani 1 1 d . .
O5 O 0.1183(10) 0.2043(9) 0.8845(6) 0.0193(18) Uani 1 1 d . .
O6 O 0.3744(9) 0.2490(8) 0.5831(6) 0.0145(16) Uani 1 1 d . .
O7 O 0.0352(10) 0.3333(9) 0.5205(7) 0.0198(18) Uani 1 1 d . .
O8 O -0.1610(10) 0.0784(9) 0.7103(7) 0.0189(18) Uani 1 1 d . .
O9 O 0.1792(10) -0.0048(9) 0.7688(7) 0.0206(18) Uani 1 1 d . .
O10 O 0.3376(10) 0.5237(9) 0.9505(7) 0.0223(19) Uani 1 1 d . .
O11 O 0.4892(11) 0.0954(11) 0.7293(9) 0.040(3) Uani 1 1 d . .
O12 O 0.3294(12) 0.4526(10) 0.4577(7) 0.036(3) Uani 1 1 d . .
O13 O 0.7546(11) 0.2766(11) 0.5992(8) 0.032(2) Uani 1 1 d . .
O14 O -0.0970(14) -0.0971(10) 0.8601(8) 0.054(4) Uani 1 1 d . .
O15 O 0.1159(10) 0.1481(9) 0.3896(7) 0.0193(18) Uani 1 1 d . .
O16 O -0.2091(9) 0.0511(8) 0.4618(6) 0.0160(17) Uani 1 1 d . .
O1S O 0.3919(13) 0.2106(15) 1.0749(10) 0.061(4) Uani 1 1 d . .
O2S O 0.8609(16) 0.3283(12) 0.2840(10) 0.062(4) Uani 1 1 d . .
O3S O 0.950(3) 0.432(3) 0.970(2) 0.067(9) Uani 0.5 1 d . P
O4S O -0.153(5) 0.302(4) 0.932(3) 0.083(10) Uani 0.5 1 d . P
O5S O 0.5000 0.0000 1.0000 0.109(16) Uiso 0.5 2 d S P
O6S O 0.787(3) 0.185(3) 0.9916(19) 0.021(5) Uiso 0.5 1 d . P
Cs3A Cs 0.7116(15) 0.1282(13) 1.0094(8) 0.044(2) Uani 0.25 1 d . P
Cs3B Cs 0.693(3) 0.135(2) 1.0268(14) 0.120(8) Uani 0.25 1 d . P

loop_
_atom_site_aniso_label
_atom_site_aniso_U_11
_atom_site_aniso_U_22
_atom_site_aniso_U_33
_atom_site_aniso_U_23
_atom_site_aniso_U_13
_atom_site_aniso_U_12
W1 0.0160(3) 0.0117(2) 0.00786(19) -0.00045(16) 0.00034(17) 0.0043(2)
W2 0.0141(3) 0.0141(3) 0.0119(2) 0.00244(19) 0.00068(19) 0.0063(2)
W3 0.0150(3) 0.0109(3) 0.0079(2) 0.00261(18) 0.00185(19) 0.0042(2)
W4 0.0137(3) 0.0142(3) 0.0108(2) 0.00023(18) -0.00018(19) 0.0070(2)
W5 0.0172(3) 0.0148(3) 0.0118(2) 0.00329(19) 0.0028(2) 0.0041(2)
Nb2 0.0141(3) 0.0141(3) 0.0119(2) 0.00244(19) 0.00068(19) 0.0063(2)
Nb3 0.0150(3) 0.0109(3) 0.0079(2) 0.00261(18) 0.00185(19) 0.0042(2)
Nb4 0.0137(3) 0.0142(3) 0.0108(2) 0.00023(18) -0.00018(19) 0.0070(2)
Nb5 0.0172(3) 0.0148(3) 0.0118(2) 0.00329(19) 0.0028(2) 0.0041(2)
Cs1 0.0421(6) 0.0366(5) 0.0172(4) 0.0099(4) 0.0103(4) 0.0126(5)
Cs2 0.0207(4) 0.0182(4) 0.0195(3) 0.0033(3) 0.0037(3) 0.0078(3)
O1 0.016(4) 0.012(4) 0.006(3) 0.001(3) 0.000(3) 0.007(4)
O2 0.016(5) 0.011(4) 0.018(4) 0.001(3) -0.001(3) 0.003(4)
O3 0.028(5) 0.017(5) 0.013(4) 0.004(3) 0.002(3) 0.011(4)
O4 0.013(4) 0.015(4) 0.018(4) 0.003(3) 0.002(3) 0.005(4)
O5 0.024(5) 0.023(5) 0.012(4) 0.011(3) 0.009(4) 0.009(4)
O6 0.011(4) 0.016(4) 0.015(4) 0.005(3) 0.005(3) 0.005(4)
O7 0.029(5) 0.021(5) 0.013(4) 0.003(3) -0.003(3) 0.020(4)
O8 0.021(5) 0.018(5) 0.017(4) 0.003(3) 0.006(4) 0.009(4)
O9 0.020(5) 0.018(5) 0.018(4) 0.005(3) -0.002(4) 0.006(4)
O10 0.034(6) 0.011(4) 0.012(4) -0.003(3) 0.004(4) 0.005(4)
O11 0.022(6) 0.036(6) 0.041(6) -0.021(5) -0.017(4) 0.015(5)
O12 0.055(7) 0.018(5) 0.009(4) 0.004(3) 0.005(4) -0.003(5)
O13 0.025(6) 0.035(6) 0.025(5) -0.016(4) -0.013(4) 0.021(5)
O14 0.090(9) 0.015(5) 0.011(4) -0.003(4) 0.018(5) -0.013(5)
O15 0.023(5) 0.018(5) 0.012(4) 0.001(3) 0.000(3) 0.009(4)
O16 0.015(5) 0.009(4) 0.017(4) -0.004(3) 0.003(3) 0.002(4)
O1S 0.042(7) 0.080(9) 0.036(6) 0.030(6) -0.005(5) 0.009(7)
O2S 0.096(10) 0.030(7) 0.043(6) 0.006(5) -0.016(6) 0.032(7)
O3S 0.06(3) 0.09(3) 0.06(2) 0.007(18) 0.029(18) 0.06(2)
O4S 0.14(3) 0.10(3) 0.062(18) 0.038(19) 0.07(2) 0.08(3)
Cs3A 0.065(5) 0.029(4) 0.017(2) -0.004(2) -0.025(2) 0.022(4)
Cs3B 0.157(14) 0.060(7) 0.104(11) -0.016(7) -0.043(8) 0.065(9)

loop_
_atom_type_symbol
_atom_type_description
_atom_type_scat_dispersion_real
_atom_type_scat_dispersion_imag
_atom_type_scat_source
O O 0.0106 0.0060 'International Tables Vol C Tables 4.2.6.8 and 6.1.1.4'
Nb Nb -2.0727 0.6215 'International Tables Vol C Tables 4.2.6.8 and 6.1.1.4'
Cs Cs -0.3680 2.1192 'International Tables Vol C Tables 4.2.6.8 and 6.1.1.4'
W W -0.8490 6.8722 'International Tables Vol C Tables 4.2.6.8 and 6.1.1.4'
H H 0.0000 0.0000 'International Tables Vol C Tables 4.2.6.8 and 6.1.1.4'

loop_
_geom_angle_atom_site_label_1
_geom_angle_atom_site_label_2
_geom_angle_atom_site_label_3
_geom_angle
_geom_angle_site_symmetry_1
_geom_angle_site_symmetry_3
O10 W1 O3 103.3(4) . .
O10 W1 O2 103.5(4) . .
O3 W1 O2 87.8(3) . .
O10 W1 O4 102.6(4) . .
O3 W1 O4 88.0(3) . .
O2 W1 O4 153.8(3) . .
O10 W1 O5 102.3(3) . .
O3 W1 O5 154.3(3) . .
O2 W1 O5 86.0(3) . .
O4 W1 O5 86.8(3) . .
O10 W1 O1 178.9(3) . .
O3 W1 O1 77.6(3) . .
O2 W1 O1 77.1(3) . .
O4 W1 O1 76.7(3) . .
O5 W1 O1 76.7(3) . .
O10 W1 Cs1 39.3(3) . .
O3 W1 Cs1 142.4(2) . .
O2 W1 Cs1 102.5(2) . .
O4 W1 Cs1 96.6(2) . .
O5 W1 Cs1 63.2(2) . .
O1 W1 Cs1 139.74(17) . .
O10 W1 Cs1 82.4(3) . 2_667
O3 W1 Cs1 58.5(3) . 2_667
O2 W1 Cs1 41.4(2) . 2_667
O4 W1 Cs1 146.1(2) . 2_667
O5 W1 Cs1 125.4(2) . 2_667
O1 W1 Cs1 98.68(18) . 2_667
Cs1 W1 Cs1 107.094(16) . 2_667
O11 W2 O16 99.3(4) . 2_556
O11 W2 O6 103.9(4) . .
O16 W2 O6 88.2(3) 2_556 .
O11 W2 O9 105.1(4) . .
O16 W2 O9 89.6(3) 2_556 .
O6 W2 O9 150.9(3) . .
O11 W2 O2 97.3(4) . .
O16 W2 O2 163.3(3) 2_556 .
O6 W2 O2 87.0(3) . .
O9 W2 O2 86.8(3) . .
O11 W2 O1 171.6(4) . .
O16 W2 O1 89.1(3) 2_556 .
O6 W2 O1 75.6(3) . .
O9 W2 O1 75.4(3) . .
O2 W2 O1 74.2(3) . .
O11 W2 Cs1 66.4(3) . 2_667
O16 W2 Cs1 136.4(2) 2_556 2_667
O6 W2 Cs1 58.9(2) . 2_667
O9 W2 Cs1 133.2(2) . 2_667
O2 W2 Cs1 51.6(2) . 2_667
O1 W2 Cs1 106.94(18) . 2_667
O11 W2 Cs2 38.0(3) . 2_656
O16 W2 Cs2 64.8(2) 2_556 2_656
O6 W2 Cs2 116.1(2) . 2_656
O9 W2 Cs2 88.9(2) . 2_656
O2 W2 Cs2 131.4(2) . 2_656
O1 W2 Cs2 149.80(18) . 2_656
Cs1 W2 Cs2 102.63(2) 2_667 2_656
O11 W2 Cs3B 67.0(5) . 2_657
O16 W2 Cs3B 101.3(3) 2_556 2_657
O6 W2 Cs3B 167.6(4) . 2_657
O9 W2 Cs3B 38.6(4) . 2_657
O2 W2 Cs3B 86.0(3) . 2_657
O1 W2 Cs3B 112.2(3) . 2_657
Cs1 W2 Cs3B 108.9(3) 2_667 2_657
Cs2 W2 Cs3B 62.3(3) 2_656 2_657
O12 W3 O15 99.4(4) . .
O12 W3 O6 102.4(4) . .
O15 W3 O6 90.2(3) . .
O12 W3 O7 104.0(4) . .
O15 W3 O7 90.2(3) . .
O6 W3 O7 153.2(3) . .
O12 W3 O3 95.4(4) . .
O15 W3 O3 165.2(3) . .
O6 W3 O3 86.2(3) . .
O7 W3 O3 86.7(3) . .
O12 W3 O1 171.0(3) . .
O15 W3 O1 89.6(3) . .
O6 W3 O1 76.7(3) . .
O7 W3 O1 76.5(3) . .
O3 W3 O1 75.6(3) . .
O12 W3 Cs2 66.1(3) . .
O15 W3 Cs2 65.3(2) . .
O6 W3 Cs2 49.75(19) . .
O7 W3 Cs2 150.1(2) . .
O3 W3 Cs2 121.4(2) . .
O1 W3 Cs2 117.94(17) . .
O12 W3 Cs2 47.8(3) . 2_666
O15 W3 Cs2 145.8(2) . 2_666
O6 W3 Cs2 104.5(2) . 2_666
O7 W3 Cs2 89.8(2) . 2_666
O3 W3 Cs2 48.7(2) . 2_666
O1 W3 Cs2 123.49(17) . 2_666
Cs2 W3 Cs2 100.979(17) . 2_666
O12 W3 Cs1 30.1(3) . 1_554
O15 W3 Cs1 72.6(2) . 1_554
O6 W3 Cs1 115.30(19) . 1_554
O7 W3 Cs1 90.3(2) . 1_554
O3 W3 Cs1 121.8(2) . 1_554
O1 W3 Cs1 157.93(18) . 1_554
Cs2 W3 Cs1 66.865(17) . 1_554
Cs2 W3 Cs1 73.225(17) 2_666 1_554
O13 W4 O16 100.0(4) 1_455 .
O13 W4 O8 103.9(4) 1_455 .
O16 W4 O8 91.7(3) . .
O13 W4 O7 104.2(4) 1_455 .
O16 W4 O7 88.4(3) . .
O8 W4 O7 151.4(3) . .
O13 W4 O4 95.3(4) 1_455 .
O16 W4 O4 164.5(3) . .
O8 W4 O4 87.2(3) . .
O7 W4 O4 85.2(3) . .
O13 W4 O1 169.4(3) 1_455 .
O16 W4 O1 90.5(3) . .
O8 W4 O1 76.6(3) . .
O7 W4 O1 74.9(3) . .
O4 W4 O1 74.1(3) . .
O13 W4 Cs2 37.6(3) 1_455 1_455
O16 W4 Cs2 65.6(2) . 1_455
O8 W4 Cs2 117.8(2) . 1_455
O7 W4 Cs2 88.1(2) . 1_455
O4 W4 Cs2 128.1(2) . 1_455
O1 W4 Cs2 151.29(15) . 1_455
O14 W5 O9 105.0(5) . .
O14 W5 O5 99.1(4) . .
O9 W5 O5 88.3(3) . .
O14 W5 O8 101.5(5) . .
O9 W5 O8 153.5(3) . .
O5 W5 O8 87.9(3) . .
O14 W5 O15 98.5(4) . 2_556
O9 W5 O15 88.8(3) . 2_556
O5 W5 O15 162.3(3) . 2_556
O8 W5 O15 86.9(3) . 2_556
O14 W5 O1 175.4(3) . .
O9 W5 O1 76.3(3) . .
O5 W5 O1 76.4(3) . .
O8 W5 O1 77.3(3) . .
O15 W5 O1 86.0(3) 2_556 .
O14 W5 Cs2 66.3(4) . 2_556
O9 W5 Cs2 146.8(2) . 2_556
O5 W5 Cs2 124.2(2) . 2_556
O8 W5 Cs2 48.2(2) . 2_556
O15 W5 Cs2 62.5(2) 2_556 2_556
O1 W5 Cs2 115.07(18) . 2_556
O14 W5 Cs3A 64.5(5) . 2_657
O9 W5 Cs3A 42.0(3) . 2_657
O5 W5 Cs3A 84.4(3) . 2_657
O8 W5 Cs3A 162.5(3) . 2_657
O15 W5 Cs3A 104.9(3) 2_556 2_657
O1 W5 Cs3A 115.8(3) . 2_657
Cs2 W5 Cs3A 126.10(17) 2_556 2_657
O14 W5 Cs3B 67.6(5) . 2_657
O9 W5 Cs3B 38.4(3) . 2_657
O5 W5 Cs3B 86.0(3) . 2_657
O8 W5 Cs3B 166.4(3) . 2_657
O15 W5 Cs3B 102.4(3) 2_556 2_657
O1 W5 Cs3B 112.9(3) . 2_657
Cs2 W5 Cs3B 127.8(3) 2_556 2_657
Cs3A W5 Cs3B 3.9(4) 2_657 2_657
O12 Cs1 O3S 137.9(5) 1_556 2_667
O12 Cs1 O10 156.3(3) 1_556 .
O3S Cs1 O10 64.7(5) 2_667 .
O12 Cs1 O13 64.4(2) 1_556 2_667
O3S Cs1 O13 80.1(5) 2_667 2_667
O10 Cs1 O13 126.5(2) . 2_667
O12 Cs1 O2 103.8(2) 1_556 2_667
O3S Cs1 O2 102.1(6) 2_667 2_667
O10 Cs1 O2 56.7(2) . 2_667
O13 Cs1 O2 96.9(2) 2_667 2_667
O12 Cs1 O4S 133.7(5) 1_556 2_567
O3S Cs1 O4S 21.4(7) 2_667 2_567
O10 Cs1 O4S 63.2(4) . 2_567
O13 Cs1 O4S 69.4(5) 2_667 2_567
O2 Cs1 O4S 84.9(6) 2_667 2_567
O12 Cs1 O14 79.5(2) 1_556 2_557
O3S Cs1 O14 110.3(6) 2_667 2_557
O10 Cs1 O14 100.68(19) . 2_557
O13 Cs1 O14 129.7(2) 2_667 2_557
O2 Cs1 O14 126.1(2) 2_667 2_557
O4S Cs1 O14 131.5(7) 2_567 2_557
O12 Cs1 O3S 137.7(5) 1_556 1_455
O3S Cs1 O3S 21.7(11) 2_667 1_455
O10 Cs1 O3S 65.7(5) . 1_455
O13 Cs1 O3S 95.3(4) 2_667 1_455
O2 Cs1 O3S 115.6(5) 2_667 1_455
O4S Cs1 O3S 42.9(10) 2_567 1_455
O14 Cs1 O3S 88.7(6) 2_557 1_455
O12 Cs1 O6 60.8(2) 1_556 2_667
O3S Cs1 O6 123.3(6) 2_667 2_667
O10 Cs1 O6 102.7(2) . 2_667
O13 Cs1 O6 64.0(2) 2_667 2_667
O2 Cs1 O6 46.34(17) 2_667 2_667
O4S Cs1 O6 102.1(7) 2_567 2_667
O14 Cs1 O6 126.4(2) 2_557 2_667
O3S Cs1 O6 144.9(5) 1_455 2_667
O12 Cs1 O1S 94.8(2) 1_556 .
O3S Cs1 O1S 122.6(5) 2_667 .
O10 Cs1 O1S 69.5(2) . .
O13 Cs1 O1S 157.2(2) 2_667 .
O2 Cs1 O1S 78.5(2) 2_667 .
O4S Cs1 O1S 131.3(4) 2_567 .
O14 Cs1 O1S 47.9(3) 2_557 .
O3S Cs1 O1S 106.9(4) 1_455 .
O6 Cs1 O1S 98.5(2) 2_667 .
O12 Cs1 O11 98.1(2) 1_556 2_667
O3S Cs1 O11 77.4(6) 2_667 2_667
O10 Cs1 O11 78.1(2) . 2_667
O13 Cs1 O11 54.9(2) 2_667 2_667
O2 Cs1 O11 45.9(2) 2_667 2_667
O4S Cs1 O11 56.0(7) 2_567 2_667
O14 Cs1 O11 171.1(3) 2_557 2_667
O3S Cs1 O11 98.7(5) 1_455 2_667
O6 Cs1 O11 46.33(18) 2_667 2_667
O1S Cs1 O11 124.4(2) . 2_667
O12 Cs1 O5 132.9(2) 1_556 .
O3S Cs1 O5 74.7(5) 2_667 .
O10 Cs1 O5 48.29(18) . .
O13 Cs1 O5 153.2(2) 2_667 .
O2 Cs1 O5 97.28(18) 2_667 .
O4S Cs1 O5 89.3(6) 2_567 .
O14 Cs1 O5 54.35(17) 2_557 .
O3S Cs1 O5 58.0(4) 1_455 .
O6 Cs1 O5 139.33(17) 2_667 .
O1S Cs1 O5 48.9(2) . .
O11 Cs1 O5 126.03(19) 2_667 .
O13 Cs2 O11 86.2(2) . 2_656
O13 Cs2 O1S 156.7(3) . 1_554
O11 Cs2 O1S 91.7(3) 2_656 1_554
O13 Cs2 O3 98.1(2) . 2_666
O11 Cs2 O3 134.5(2) 2_656 2_666
O1S Cs2 O3 67.3(3) 1_554 2_666
O13 Cs2 O6 68.7(2) . .
O11 Cs2 O6 114.9(2) 2_656 .
O1S Cs2 O6 132.1(3) 1_554 .
O3 Cs2 O6 108.60(19) 2_666 .
O13 Cs2 O12 63.2(2) . 2_666
O11 Cs2 O12 148.6(2) 2_656 2_666
O1S Cs2 O12 113.2(3) 1_554 2_666
O3 Cs2 O12 50.69(18) 2_666 2_666
O6 Cs2 O12 62.4(2) . 2_666
O13 Cs2 O8 116.1(2) . 2_556
O11 Cs2 O8 67.2(2) 2_656 2_556
O1S Cs2 O8 84.1(2) 1_554 2_556
O3 Cs2 O8 142.1(2) 2_666 2_556
O6 Cs2 O8 72.33(19) . 2_556
O12 Cs2 O8 131.4(2) 2_666 2_556
O13 Cs2 O2S 75.4(2) . .
O11 Cs2 O2S 77.9(3) 2_656 .
O1S Cs2 O2S 81.4(3) 1_554 .
O3 Cs2 O2S 60.0(2) 2_666 .
O6 Cs2 O2S 140.4(2) . .
O12 Cs2 O2S 87.0(3) 2_666 .
O8 Cs2 O2S 141.6(2) 2_556 .
O13 Cs2 O15 113.0(2) . .
O11 Cs2 O15 110.8(2) 2_656 .
O1S Cs2 O15 89.4(2) 1_554 .
O3 Cs2 O15 108.79(19) 2_666 .
O6 Cs2 O15 45.01(17) . .
O12 Cs2 O15 89.1(2) 2_666 .
O8 Cs2 O15 44.21(18) 2_556 .
O2S Cs2 O15 167.68(19) . .
O13 Cs2 O12 100.6(2) . .
O11 Cs2 O12 153.7(2) 2_656 .
O1S Cs2 O12 91.5(3) 1_554 .
O3 Cs2 O12 70.04(19) 2_666 .
O6 Cs2 O12 47.50(17) . .
O12 Cs2 O12 49.3(3) 2_666 .
O8 Cs2 O12 87.27(19) 2_556 .
O2S Cs2 O12 128.4(2) . .
O15 Cs2 O12 43.16(18) . .
O13 Cs2 W3 93.30(15) . .
O11 Cs2 W3 130.6(2) 2_656 .
O1S Cs2 W3 105.5(2) 1_554 .
O3 Cs2 W3 94.45(14) 2_666 .
O6 Cs2 W3 27.25(13) . .
O12 Cs2 W3 62.65(18) 2_666 .
O8 Cs2 W3 69.05(13) 2_556 .
O2S Cs2 W3 149.30(18) . .
O15 Cs2 W3 27.31(12) . .
O12 Cs2 W3 24.80(12) . .
W1 O1 W3 91.5(3) . .
W1 O1 W5 91.3(2) . .
W3 O1 W5 177.2(3) . .
W1 O1 W4 91.7(2) . .
W3 O1 W4 90.9(2) . .
W5 O1 W4 89.4(2) . .
W1 O1 W2 91.1(3) . .
W3 O1 W2 89.8(2) . .
W5 O1 W2 89.8(2) . .
W4 O1 W2 177.2(4) . .
W1 O2 W2 117.6(4) . .
W1 O2 Cs1 115.8(3) . 2_667
W2 O2 Cs1 100.2(3) . 2_667
W1 O3 W3 115.3(4) . .
W1 O3 Cs2 140.0(4) . 2_666
W3 O3 Cs2 103.4(3) . 2_666
W1 O4 W4 117.5(4) . .
W5 O5 W1 115.6(3) . .
W5 O5 Cs1 155.1(3) . .
W1 O5 Cs1 89.1(3) . .
W2 O6 W3 117.9(4) . .
W2 O6 Cs2 126.4(3) . .
W3 O6 Cs2 103.0(3) . .
W2 O6 Cs1 93.3(3) . 2_667
W3 O6 Cs1 116.5(3) . 2_667
Cs2 O6 Cs1 98.22(18) . 2_667
W3 O7 W4 117.7(4) . .
W5 O8 W4 116.7(4) . .
W5 O8 Cs2 105.5(3) . 2_556
W4 O8 Cs2 123.1(3) . 2_556
W5 O9 W2 118.5(4) . .
W5 O9 Cs3B 119.6(5) . 2_657
W2 O9 Cs3B 119.2(5) . 2_657
W5 O9 Cs3A 114.5(4) . 2_657
W2 O9 Cs3A 123.4(4) . 2_657
Cs3B O9 Cs3A 5.5(6) 2_657 2_657
W1 O10 Cs1 120.2(4) . .
W1 O10 Cs3B 123.3(4) . 2_667
Cs1 O10 Cs3B 94.4(4) . 2_667
W1 O10 Cs3A 124.7(4) . 2_667
Cs1 O10 Cs3A 90.5(2) . 2_667
Cs3B O10 Cs3A 4.2(5) 2_667 2_667
W2 O11 Cs2 122.4(4) . 2_656
W2 O11 Cs3A 132.3(5) . .
Cs2 O11 Cs3A 84.6(3) 2_656 .
W2 O11 Cs3B 127.3(6) . .
Cs2 O11 Cs3B 87.7(4) 2_656 .
Cs3A O11 Cs3B 5.0(6) . .
W2 O11 Cs1 88.8(4) . 2_667
Cs2 O11 Cs1 144.1(3) 2_656 2_667
Cs3A O11 Cs1 86.0(3) . 2_667
Cs3B O11 Cs1 85.7(4) . 2_667
W3 O12 Cs1 133.3(4) . 1_554
W3 O12 Cs2 109.0(3) . 2_666
Cs1 O12 Cs2 108.6(2) 1_554 2_666
W3 O12 Cs2 89.1(4) . .
Cs1 O12 Cs2 86.8(2) 1_554 .
Cs2 O12 Cs2 130.7(3) 2_666 .
Nb4 O13 W4 0.00(3) 1_655 1_655
Nb4 O13 Cs2 122.9(4) 1_655 .
W4 O13 Cs2 122.9(4) 1_655 .
Nb4 O13 Cs1 129.4(4) 1_655 2_667
W4 O13 Cs1 129.4(4) 1_655 2_667
Cs2 O13 Cs1 106.7(2) . 2_667
W5 O14 Cs1 126.3(4) . 2_557
W3 O15 Nb5 172.7(4) . 2_556
W3 O15 W5 172.7(4) . 2_556
Nb5 O15 W5 0.00(6) 2_556 2_556
W3 O15 Cs2 87.4(3) . .
Nb5 O15 Cs2 90.1(3) 2_556 .
W5 O15 Cs2 90.1(3) 2_556 .
W4 O16 Nb2 176.9(5) . 2_556
W4 O16 W2 176.9(5) . 2_556
Nb2 O16 W2 0.00(6) 2_556 2_556
Cs3A O1S Cs2 90.4(3) 2_657 1_556
Cs3A O1S Cs3B 5.2(6) 2_657 2_657
Cs2 O1S Cs3B 92.8(4) 1_556 2_657
Cs3A O1S Cs3B 65.9(4) 2_657 .
Cs2 O1S Cs3B 86.5(4) 1_556 .
Cs3B O1S Cs3B 61.6(7) 2_657 .
Cs3A O1S Cs1 143.4(5) 2_657 .
Cs2 O1S Cs1 86.0(3) 1_556 .
Cs3B O1S Cs1 148.2(6) 2_657 .
Cs3B O1S Cs1 149.6(5) . .
Cs3A O1S Cs3A 65.8(5) 2_657 .
Cs2 O1S Cs3A 88.8(3) 1_556 .
Cs3B O1S Cs3A 61.4(4) 2_657 .
Cs3B O1S Cs3A 2.3(3) . .
Cs1 O1S Cs3A 150.2(4) . .
Cs3B O2S Cs3A 4.9(7) 1_554 1_554
Cs3B O2S Cs2 90.9(6) 1_554 .
Cs3A O2S Cs2 95.6(4) 1_554 .
O4S O3S O3S 168(4) 1_655 2_767
O4S O3S Cs1 89(2) 1_655 2_667
O3S O3S Cs1 94(3) 2_767 2_667
O4S O3S Cs3A 27.8(16) 1_655 .
O3S O3S Cs3A 141(3) 2_767 .
Cs1 O3S Cs3A 103.7(9) 2_667 .
O4S O3S Cs3B 31.5(16) 1_655 .
O3S O3S Cs3B 137(3) 2_767 .
Cs1 O3S Cs3B 102.0(9) 2_667 .
Cs3A O3S Cs3B 5.2(6) . .
O4S O3S Cs1 113(2) 1_655 1_655
O3S O3S Cs1 64(2) 2_767 1_655
Cs1 O3S Cs1 158.3(11) 2_667 1_655
Cs3A O3S Cs1 94.2(8) . 1_655
Cs3B O3S Cs1 94.7(8) . 1_655
O3S O4S O6S 132(3) 1_455 1_455
O3S O4S Cs3A 137(2) 1_455 1_455
O6S O4S Cs3A 12.3(9) 1_455 1_455
O3S O4S Cs3B 133(2) 1_455 1_455
O6S O4S Cs3B 17.3(12) 1_455 1_455
Cs3A O4S Cs3B 6.8(8) 1_455 1_455
O3S O4S Cs1 70(2) 1_455 2_567
O6S O4S Cs1 139(2) 1_455 2_567
Cs3A O4S Cs1 127.2(14) 1_455 2_567
Cs3B O4S Cs1 122.4(13) 1_455 2_567
Cs3B O5S Cs3B 180.0 2_657 .
Cs3B O5S Cs3A 8.5(9) 2_657 2_657
Cs3B O5S Cs3A 171.5(9) . 2_657
Cs3B O5S Cs3A 171.5(9) 2_657 .
Cs3B O5S Cs3A 8.5(9) . .
Cs3A O5S Cs3A 180.0 2_657 .
Cs3A O6S Cs3B 13.1(17) . .
Cs3A O6S O4S 146(3) . 1_655
Cs3B O6S O4S 139(3) . 1_655
O6S Cs3A O5S 160.6(15) . .
O6S Cs3A O4S 22.2(17) . 1_655
O5S Cs3A O4S 140.2(11) . 1_655
O6S Cs3A O1S 116.3(16) . 2_657
O5S Cs3A O1S 65.8(4) . 2_657
O4S Cs3A O1S 127.2(9) 1_655 2_657
O6S Cs3A O3S 23.0(15) . .
O5S Cs3A O3S 146.2(7) . .
O4S Cs3A O3S 15.2(10) 1_655 .
O1S Cs3A O3S 138.3(7) 2_657 .
O6S Cs3A O2S 90.5(15) . 1_556
O5S Cs3A O2S 103.8(5) . 1_556
O4S Cs3A O2S 95.9(10) 1_655 1_556
O1S Cs3A O2S 125.3(4) 2_657 1_556
O3S Cs3A O2S 80.7(6) . 1_556
O6S Cs3A O9 110.3(16) . 2_657
O5S Cs3A O9 88.6(4) . 2_657
O4S Cs3A O9 130.9(11) 1_655 2_657
O1S Cs3A O9 67.7(3) 2_657 2_657
O3S Cs3A O9 120.3(6) . 2_657
O2S Cs3A O9 58.1(3) 1_556 2_657
O6S Cs3A O11 86.8(14) . .
O5S Cs3A O11 73.9(3) . .
O4S Cs3A O11 69.5(10) 1_655 .
O1S Cs3A O11 88.9(3) 2_657 .
O3S Cs3A O11 82.4(6) . .
O2S Cs3A O11 142.4(5) 1_556 .
O9 Cs3A O11 155.2(5) 2_657 .
O6S Cs3A Cs3B 158.7(15) . 2_657
O5S Cs3A Cs3B 4.1(4) . 2_657
O4S Cs3A Cs3B 139.7(10) 1_655 2_657
O1S Cs3A Cs3B 62.5(4) 2_657 2_657
O3S Cs3A Cs3B 147.3(5) . 2_657
O2S Cs3A Cs3B 107.5(4) 1_556 2_657
O9 Cs3A Cs3B 89.3(3) 2_657 2_657
O11 Cs3A Cs3B 72.0(3) . 2_657
O6S Cs3A Cs3A 160.6(15) . 2_657
O5S Cs3A Cs3A 0.0(3) . 2_657
O4S Cs3A Cs3A 140.2(11) 1_655 2_657
O1S Cs3A Cs3A 65.8(4) 2_657 2_657
O3S Cs3A Cs3A 146.2(7) . 2_657
O2S Cs3A Cs3A 103.8(5) 1_556 2_657
O9 Cs3A Cs3A 88.6(4) 2_657 2_657
O11 Cs3A Cs3A 73.9(3) . 2_657
Cs3B Cs3A Cs3A 4.1(4) 2_657 2_657
O6S Cs3A O1S 125.4(15) . .
O5S Cs3A O1S 48.3(4) . .
O4S Cs3A O1S 105.8(9) 1_655 .
O1S Cs3A O1S 114.2(5) 2_657 .
O3S Cs3A O1S 102.7(6) . .
O2S Cs3A O1S 76.5(4) 1_556 .
O9 Cs3A O1S 106.6(4) 2_657 .
O11 Cs3A O1S 74.8(3) . .
Cs3B Cs3A O1S 51.7(3) 2_657 .
Cs3A Cs3A O1S 48.3(4) 2_657 .
O6S Cs3A O10 79.5(15) . 2_667
O5S Cs3A O10 93.5(5) . 2_667
O4S Cs3A O10 62.2(8) 1_655 2_667
O1S Cs3A O10 156.7(5) 2_657 2_667
O3S Cs3A O10 56.5(5) . 2_667
O2S Cs3A O10 68.2(3) 1_556 2_667
O9 Cs3A O10 125.0(4) 2_657 2_667
O11 Cs3A O10 74.4(3) . 2_667
Cs3B Cs3A O10 96.3(3) 2_657 2_667
Cs3A Cs3A O10 93.5(5) 2_657 2_667
O1S Cs3A O10 46.3(3) . 2_667
O6S Cs3B O5S 148(2) . .
O6S Cs3B O4S 24.2(17) . 1_655
O5S Cs3B O4S 139.4(12) . 1_655
O6S Cs3B O2S 96.3(18) . 1_556
O5S Cs3B O2S 115.9(9) . 1_556
O4S Cs3B O2S 97.1(11) 1_655 1_556
O6S Cs3B O9 104.1(19) . 2_657
O5S Cs3B O9 92.7(7) . 2_657
O4S Cs3B O9 125.4(12) 1_655 2_657
O2S Cs3B O9 60.1(4) 1_556 2_657
O6S Cs3B O1S 98(2) . 2_657
O5S Cs3B O1S 63.2(6) . 2_657
O4S Cs3B O1S 115.6(10) 1_655 2_657
O2S Cs3B O1S 126.8(6) 1_556 2_657
O9 Cs3B O1S 66.7(4) 2_657 2_657
O6S Cs3B O3S 30.2(18) . .
O5S Cs3B O3S 149.5(9) . .
O4S Cs3B O3S 15.8(9) 1_655 .
O2S Cs3B O3S 81.5(7) 1_556 .
O9 Cs3B O3S 117.8(8) 2_657 .
O1S Cs3B O3S 128.0(8) 2_657 .
O6S Cs3B Cs3B 148(2) . 2_657
O5S Cs3B Cs3B 0.001(2) . 2_657
O4S Cs3B Cs3B 139.4(12) 1_655 2_657
O2S Cs3B Cs3B 115.9(9) 1_556 2_657
O9 Cs3B Cs3B 92.7(7) 2_657 2_657
O1S Cs3B Cs3B 63.2(6) 2_657 2_657
O3S Cs3B Cs3B 149.5(9) . 2_657
O6S Cs3B O1S 135(2) . .
O5S Cs3B O1S 55.2(6) . .
O4S Cs3B O1S 110.5(10) 1_655 .
O2S Cs3B O1S 83.1(6) 1_556 .
O9 Cs3B O1S 114.2(6) 2_657 .
O1S Cs3B O1S 118.4(7) 2_657 .
O3S Cs3B O1S 106.4(7) . .
Cs3B Cs3B O1S 55.2(6) 2_657 .
O6S Cs3B O11 79.9(17) . .
O5S Cs3B O11 72.9(5) . .
O4S Cs3B O11 66.6(10) 1_655 .
O2S Cs3B O11 147.6(7) 1_556 .
O9 Cs3B O11 152.1(7) 2_657 .
O1S Cs3B O11 85.5(5) 2_657 .
O3S Cs3B O11 79.6(7) . .
Cs3B Cs3B O11 72.9(5) 2_657 .
O1S Cs3B O11 77.5(4) . .
O6S Cs3B Cs3A 151.7(18) . 2_657
O5S Cs3B Cs3A 4.4(5) . 2_657
O4S Cs3B Cs3A 141.1(11) 1_655 2_657
O2S Cs3B Cs3A 111.9(6) 1_556 2_657
O9 Cs3B Cs3A 92.2(5) 2_657 2_657
O1S Cs3B Cs3A 66.9(4) 2_657 2_657
O3S Cs3B Cs3A 149.5(7) . 2_657
Cs3B Cs3B Cs3A 4.4(5) 2_657 2_657
O1S Cs3B Cs3A 51.6(4) . 2_657
O11 Cs3B Cs3A 75.2(4) . 2_657
O6S Cs3B O10 87.2(19) . 2_667
O5S Cs3B O10 102.1(8) . 2_667
O4S Cs3B O10 64.8(8) 1_655 2_667
O2S Cs3B O10 72.1(4) 1_556 2_667
O9 Cs3B O10 131.7(5) 2_657 2_667
O1S Cs3B O10 159.1(6) 2_657 2_667
O3S Cs3B O10 57.5(5) . 2_667
Cs3B Cs3B O10 102.1(8) 2_657 2_667
O1S Cs3B O10 49.2(4) . 2_667
O11 Cs3B O10 75.6(4) . 2_667
Cs3A Cs3B O10 99.2(4) 2_657 2_667

loop_
_geom_bond_atom_site_label_1
_geom_bond_atom_site_label_2
_geom_bond_distance
_geom_bond_site_symmetry_2
W1 O10 1.730(8) .
W1 O3 1.917(7) .
W1 O2 1.920(8) .
W1 O4 1.934(8) .
W1 O5 1.980(7) .
W1 O1 2.297(7) .
W1 Cs1 4.2532(9) .
W1 Cs1 4.4632(11) 2_667
W2 O11 1.729(9) .
W2 O16 1.925(7) 2_556
W2 O6 1.928(7) .
W2 O9 1.941(8) .
W2 O2 1.977(8) .
W2 O1 2.374(7) .
W2 Cs1 4.1179(11) 2_667
W2 Cs2 4.3602(9) 2_656
W2 Cs3B 4.487(17) 2_657
W3 O12 1.730(8) .
W3 O15 1.894(8) .
W3 O6 1.938(7) .
W3 O7 1.942(8) .
W3 O3 1.996(8) .
W3 O1 2.320(6) .
W3 Cs2 4.1246(9) .
W3 Cs2 4.1479(9) 2_666
W3 Cs1 4.4206(8) 1_554
W4 O13 1.726(8) 1_455
W4 O16 1.910(7) .
W4 O8 1.948(7) .
W4 O7 1.965(8) .
W4 O4 1.982(8) .
W4 O1 2.370(7) .
W4 Cs2 4.3288(9) 1_455
W5 O14 1.751(8) .
W5 O9 1.931(8) .
W5 O5 1.939(8) .
W5 O8 1.946(8) .
W5 O15 1.948(8) 2_556
W5 O1 2.342(7) .
W5 Cs2 4.2276(10) 2_556
W5 Cs3A 4.408(10) 2_657
W5 Cs3B 4.488(18) 2_657
Cs1 O12 3.050(8) 1_556
Cs1 O3S 3.11(3) 2_667
Cs1 O10 3.112(7) .
Cs1 O13 3.232(8) 2_667
Cs1 O2 3.280(8) 2_667
Cs1 O4S 3.31(3) 2_567
Cs1 O14 3.441(9) 2_557
Cs1 O3S 3.45(3) 1_455
Cs1 O6 3.530(8) 2_667
Cs1 O1S 3.710(14) .
Cs1 O11 3.774(10) 2_667
Cs1 O5 3.797(8) .
Cs2 O13 3.142(8) .
Cs2 O11 3.182(10) 2_656
Cs2 O1S 3.182(10) 1_554
Cs2 O3 3.204(8) 2_666
Cs2 O6 3.231(7) .
Cs2 O12 3.248(9) 2_666
Cs2 O8 3.270(8) 2_556
Cs2 O2S 3.428(14) .
Cs2 O15 3.750(8) .
Cs2 O12 3.770(10) .
O2 Cs1 3.280(8) 2_667
O3 Cs2 3.204(8) 2_666
O6 Cs1 3.530(8) 2_667
O8 Cs2 3.270(8) 2_556
O9 Cs3B 3.208(18) 2_657
O9 Cs3A 3.243(11) 2_657
O10 Cs3B 3.62(2) 2_667
O10 Cs3A 3.780(15) 2_667
O11 Cs2 3.182(10) 2_656
O11 Cs3A 3.425(12) .
O11 Cs3B 3.503(18) .
O11 Cs1 3.774(10) 2_667
O12 Cs1 3.050(8) 1_554
O12 Cs2 3.248(9) 2_666
O13 Nb4 1.726(8) 1_655
O13 W4 1.726(8) 1_655
O13 Cs1 3.232(8) 2_667
O14 Cs1 3.441(9) 2_557
O15 Nb5 1.948(8) 2_556
O15 W5 1.948(8) 2_556
O16 Nb2 1.925(7) 2_556
O16 W2 1.925(7) 2_556
O1S Cs3A 3.086(18) 2_657
O1S Cs2 3.182(10) 1_556
O1S Cs3B 3.22(2) 2_657
O1S Cs3B 3.50(3) .
O1S Cs3A 3.77(2) .
O2S Cs3B 2.986(19) 1_554
O2S Cs3A 3.159(14) 1_554
O3S O4S 1.21(4) 1_655
O3S O3S 1.28(6) 2_767
O3S Cs1 3.11(3) 2_667
O3S Cs3A 3.14(3) .
O3S Cs3B 3.26(4) .
O3S Cs1 3.45(3) 1_655
O4S O3S 1.21(4) 1_455
O4S O6S 1.44(4) 1_455
O4S Cs3A 2.15(3) 1_455
O4S Cs3B 2.32(4) 1_455
O4S Cs1 3.31(3) 2_567
O5S Cs3B 1.72(2) 2_657
O5S Cs3B 1.72(2) .
O5S Cs3A 1.885(14) 2_657
O5S Cs3A 1.885(14) .
O6S Cs3A 0.81(2) .
O6S Cs3B 1.04(3) .
O6S O4S 1.44(4) 1_655
Cs3A O4S 2.15(3) 1_655
Cs3A O1S 3.086(18) 2_657
Cs3A O2S 3.159(14) 1_556
Cs3A O9 3.243(11) 2_657
Cs3A Cs3B 3.598(15) 2_657
Cs3A Cs3A 3.77(3) 2_657
Cs3A O10 3.780(15) 2_667
Cs3B O4S 2.32(4) 1_655
Cs3B O2S 2.986(19) 1_556
Cs3B O9 3.208(18) 2_657
Cs3B O1S 3.22(2) 2_657
Cs3B Cs3B 3.44(4) 2_657
Cs3B Cs3A 3.598(14) 2_657
Cs3B O10 3.62(2) 2_667
